data_4326098
loop_
_publ_author_name
'Javier Cepeda'
'Rolindes Balda'
'Garikoitz Beobide'
'Oscar Castillo'
'Joaqu\'in Fern\'andez'
'Antonio Luque'
'Sonia P\'erez-Y\'a\~nez'
'Pascual Rom\'an'
'Daniel Vallejo-S\'anchez'

_publ_contact_author
;
 Oscar Castillo. Departamento de Quimica Inorganica. 
Facultad de Ciencia y Tecnologia
Universidad del Pais Vasco,  Apdo. 644, 
E-48080 Bilbao, Spain
;
_publ_contact_author_email oscar.castillo@ehu.es
_publ_contact_author_fax '+34-946 013 500'
_publ_contact_author_phone '+34-946 015 991'
_publ_section_title
;
 Lanthanide(III)/Pyrimidine-4,6-dicarboxylate/Oxalate Extended Frameworks:
 A Detailed Study Based on the Lanthanide Contraction and Temperature
 Effects
;
_journal_name_full 'Inorganic Chemistry'
_journal_page_first 8437
_journal_page_last 8451
_journal_paper_doi 10.1021/ic201013v
_journal_volume 50
_journal_year 2011
_chemical_compound_source 'synthesis as described'
_chemical_formula_moiety 'C14 H10 Gd2 N4 O15, 5(H2 O)'
_chemical_formula_structural 'C14 H10 Gd2 N4 O15, 5(H2 O)'
_chemical_formula_sum 'C14 H20 Gd2 N4 O20'
_chemical_formula_weight 878.82
_chemical_name_systematic
;
poly-{[(mu-oxalato)(mu3-pyrimidine-4,6-dicarboxylato)-k2N,O:k2N',O':kO''
(mu4-pyrimidine-4,6-dicarboxylato)-k2N,O:k2N',O':kO'':kO''')-
triacuadigadolinium(III)]pentahydrate}
;
_space_group_IT_number 33
_symmetry_cell_setting orthorhombic
_symmetry_Int_Tables_number 33
_symmetry_space_group_name_Hall 'P 2c -2n'
_symmetry_space_group_name_H-M 'P n a 21'
_atom_sites_solution_hydrogens geom
_atom_sites_solution_primary direct
_atom_sites_solution_secondary difmap
_audit_creation_method SHELXL97
_cell_angle_alpha 90.00
_cell_angle_beta 90.00
_cell_angle_gamma 90.00
_cell_formula_units_Z 4
_cell_length_a 11.7927(4)
_cell_length_b 10.9340(3)
_cell_length_c 19.2152(7)
_cell_measurement_reflns_used 15388
_cell_measurement_temperature 100(2)
_cell_measurement_theta_max 30.07
_cell_measurement_theta_min 2.75
_cell_volume 2477.63(14)
_computing_cell_refinement 'CrysAlis CCD (Oxford Diffraction, 2003)'
_computing_data_collection 'CrysAlis CCD (Oxford Diffraction, 2003)'
_computing_data_reduction 'CrysAlis RED (Oxford Diffraction, 2003)'
_computing_molecular_graphics 'Ortep-3 (Farrugia, 1997)'
_computing_publication_material 'WinGX (Farrugia, 1999)'
_computing_structure_refinement 'SHELXL-97 (Sheldrick, 1997)'
_computing_structure_solution 'Sir92 (Altomare et al., 1993)'
_diffrn_ambient_temperature 100(2)
_diffrn_measured_fraction_theta_full 0.998
_diffrn_measured_fraction_theta_max 0.998
_diffrn_measurement_device_type Xcalibur
_diffrn_measurement_method \w
_diffrn_radiation_monochromator graphite
_diffrn_radiation_source 'fine-focus sealed tube'
_diffrn_radiation_type MoK\a
_diffrn_radiation_wavelength 0.71073
_diffrn_reflns_av_R_equivalents 0.0427
_diffrn_reflns_av_sigmaI/netI 0.0833
_diffrn_reflns_limit_h_max 16
_diffrn_reflns_limit_h_min -16
_diffrn_reflns_limit_k_max 12
_diffrn_reflns_limit_k_min -15
_diffrn_reflns_limit_l_max 27
_diffrn_reflns_limit_l_min -23
_diffrn_reflns_number 15388
_diffrn_reflns_theta_full 30.07
_diffrn_reflns_theta_max 30.07
_diffrn_reflns_theta_min 2.75
_diffrn_standards_decay_% 0
_diffrn_standards_interval_count 0
_diffrn_standards_interval_time 0
_diffrn_standards_number 0
_exptl_absorpt_coefficient_mu 5.412
_exptl_absorpt_correction_T_max 0.680
_exptl_absorpt_correction_T_min 0.402
_exptl_absorpt_correction_type numerical
_exptl_absorpt_process_details
;
CrysAlis RED, Oxford Diffraction Ltd.,
Version 1.170.32 (release 06.06.2003 CrysAlis170 VC++)
(compiled Jun  6 2003,13:53:32)
Analytical numeric absorption correction using a multifaceted crystal
model based on expressions derived by R.C. Clark & J.S. Reid.
;
_exptl_crystal_colour colourless
_exptl_crystal_density_diffrn 2.420
_exptl_crystal_density_meas 2.42(1)
_exptl_crystal_density_method flotation
_exptl_crystal_description 'rectangular block'
_exptl_crystal_F_000 1728
_exptl_crystal_size_max 0.39
_exptl_crystal_size_mid 0.33
_exptl_crystal_size_min 0.24
_refine_diff_density_max 1.835
_refine_diff_density_min -0.805
_refine_diff_density_rms 0.182
_refine_ls_abs_structure_details 'Flack H D (1983), Acta Cryst. A39, 876-881'
_refine_ls_abs_structure_Flack 0.354(11)
_refine_ls_extinction_method none
_refine_ls_goodness_of_fit_ref 0.852
_refine_ls_hydrogen_treatment constr
_refine_ls_matrix_type full
_refine_ls_number_parameters 337
_refine_ls_number_reflns 6821
_refine_ls_number_restraints 1
_refine_ls_restrained_S_all 0.851
_refine_ls_R_factor_all 0.0412
_refine_ls_R_factor_gt 0.0302
_refine_ls_shift/su_max 0.014
_refine_ls_shift/su_mean 0.000
_refine_ls_structure_factor_coef Fsqd
_refine_ls_weighting_details 'calc w=1/[\s^2^(Fo^2^)+(0.0175P)^2^+0.0000P] where P=(Fo^2^+2Fc^2^)/3'
_refine_ls_weighting_scheme calc
_refine_ls_wR_factor_gt 0.0543
_refine_ls_wR_factor_ref 0.0554
_reflns_number_gt 5457
_reflns_number_total 6821
_reflns_threshold_expression >2sigma(I)
_cod_data_source_file ic201013v_si_002_18.cif
_cod_data_source_block 4-Gd
_cod_database_code 4326098

loop_
_symmetry_equiv_pos_as_xyz
'x, y, z'
'-x, -y, z+1/2'
'-x+1/2, y+1/2, z+1/2'
'x+1/2, -y+1/2, z'

loop_
_atom_site_label
_atom_site_type_symbol
_atom_site_fract_x
_atom_site_fract_y
_atom_site_fract_z
_atom_site_U_iso_or_equiv
_atom_site_adp_type
_atom_site_occupancy
_atom_site_symmetry_multiplicity
_atom_site_calc_flag
_atom_site_refinement_flags
Gd1 Gd 1.15724(2) -0.36210(2) 0.574159(15) 0.00516(6) Uani 1 1 d .
Gd2 Gd 0.97056(2) 0.11914(2) 0.788630(17) 0.00508(6) Uani 1 1 d .
N11 N 1.1165(4) -0.2698(4) 0.6984(3) 0.0066(11) Uani 1 1 d .
C12 C 1.0570(5) -0.1685(5) 0.7112(3) 0.0077(12) Uani 1 1 d .
H12 H 1.0031 -0.1458 0.6784 0.009 Uiso 1 1 calc R
N13 N 1.0682(4) -0.0971(4) 0.7669(3) 0.0065(10) Uani 1 1 d .
C14 C 1.1407(5) -0.1350(5) 0.8153(3) 0.0089(12) Uani 1 1 d .
C15 C 1.2031(5) -0.2429(5) 0.8086(3) 0.0064(13) Uani 1 1 d .
H15 H 1.2507 -0.2707 0.8437 0.008 Uiso 1 1 calc R
C16 C 1.1902(5) -0.3050(5) 0.7479(3) 0.0082(13) Uani 1 1 d .
C17 C 1.2672(5) -0.4139(5) 0.7304(3) 0.0064(12) Uani 1 1 d .
O171 O 1.2595(4) -0.4538(3) 0.6686(2) 0.0107(10) Uani 1 1 d .
O172 O 1.3327(3) -0.4507(3) 0.7763(2) 0.0080(9) Uani 1 1 d .
C18 C 1.1589(6) -0.0524(5) 0.8777(3) 0.0113(13) Uani 1 1 d .
O181 O 1.1015(4) 0.0459(3) 0.8781(2) 0.0102(10) Uani 1 1 d .
O182 O 1.2280(5) -0.0867(4) 0.9207(3) 0.0263(13) Uani 1 1 d .
N21 N 1.0092(4) -0.4992(4) 0.6488(3) 0.0063(10) Uani 1 1 d .
C22 C 1.0271(5) -0.6016(5) 0.6858(3) 0.0090(12) Uani 1 1 d .
H22 H 1.1014 -0.6294 0.6887 0.011 Uiso 1 1 calc R
N23 N 0.9486(4) -0.6669(4) 0.7187(3) 0.0090(11) Uani 1 1 d .
C24 C 0.8417(5) -0.6266(5) 0.7136(3) 0.0076(11) Uani 1 1 d .
C25 C 0.8138(5) -0.5210(5) 0.6776(3) 0.0064(12) Uani 1 1 d .
H25 H 0.7394 -0.4932 0.6743 0.008 Uiso 1 1 calc R
C26 C 0.9027(5) -0.4601(5) 0.6472(3) 0.0066(12) Uani 1 1 d .
C27 C 0.8836(5) -0.3396(5) 0.6090(3) 0.0079(12) Uani 1 1 d .
O271 O 0.9646(3) -0.2954(3) 0.5746(3) 0.0084(8) Uani 1 1 d .
O272 O 0.7877(3) -0.2915(3) 0.6167(2) 0.0083(9) Uani 1 1 d .
C28 C 0.7503(5) -0.7035(5) 0.7491(3) 0.0083(13) Uani 1 1 d .
O281 O 0.7824(3) -0.8002(3) 0.7780(2) 0.0097(10) Uani 1 1 d .
O282 O 0.6512(4) -0.6658(3) 0.7451(2) 0.0096(9) Uani 1 1 d .
O31 O 1.0825(4) -0.3893(3) 0.4577(2) 0.0107(9) Uani 1 1 d .
C32 C 1.0692(6) -0.2995(5) 0.4196(3) 0.0076(12) Uani 1 1 d .
O33 O 1.0151(4) -0.2953(3) 0.3628(3) 0.0093(10) Uani 1 1 d .
O34 O 1.1536(4) -0.1731(3) 0.5065(2) 0.0101(9) Uani 1 1 d .
C35 C 1.1207(5) -0.1774(5) 0.4450(4) 0.0082(13) Uani 1 1 d .
O36 O 1.1249(4) -0.0909(3) 0.3997(2) 0.0092(9) Uani 1 1 d .
O1W O 1.1776(3) -0.5751(3) 0.5476(2) 0.0115(10) Uani 1 1 d .
O2W O 1.3354(3) -0.3836(3) 0.5136(2) 0.0125(9) Uani 1 1 d .
O3W O 0.9515(3) 0.0840(3) 0.6646(2) 0.0094(9) Uani 1 1 d .
O4W O 1.0056(4) 0.2454(3) 0.5589(2) 0.0178(10) Uiso 1 1 d .
O5W O 0.8875(4) -0.1485(4) 0.9482(3) 0.0228(11) Uiso 1 1 d .
O6W O 0.8398(5) -0.6076(4) 0.5066(3) 0.0321(13) Uiso 1 1 d .
O7W O 0.8670(4) -0.4916(4) 0.3725(2) 0.0165(10) Uiso 1 1 d .
O8W O 1.4483(4) -0.1545(4) 0.8633(3) 0.0280(12) Uiso 1 1 d .
H11W H 1.1274 -0.6318 0.5484 0.042 Uiso 1 1 d .
H12W H 1.2076 -0.5828 0.5071 0.042 Uiso 1 1 d .
H21W H 1.3457 -0.3905 0.4684 0.042 Uiso 1 1 d .
H22W H 1.3781 -0.3195 0.5224 0.042 Uiso 1 1 d .
H31W H 0.8862 0.0480 0.6575 0.042 Uiso 1 1 d .
H32W H 0.9581 0.1295 0.6278 0.042 Uiso 1 1 d .

loop_
_atom_site_aniso_label
_atom_site_aniso_U_11
_atom_site_aniso_U_22
_atom_site_aniso_U_33
_atom_site_aniso_U_23
_atom_site_aniso_U_13
_atom_site_aniso_U_12
Gd1 0.00505(11) 0.00520(9) 0.00522(13) -0.00009(14) -0.00017(14) -0.00034(11)
Gd2 0.00473(11) 0.00439(9) 0.00613(13) -0.00066(13) 0.00016(14) -0.00001(10)
N11 0.003(2) 0.005(2) 0.012(3) 0.004(2) 0.000(2) 0.0005(19)
C12 0.005(3) 0.011(3) 0.007(3) 0.000(2) 0.001(2) -0.003(2)
N13 0.004(2) 0.008(2) 0.008(3) -0.0013(18) 0.001(2) -0.0005(18)
C14 0.009(3) 0.013(3) 0.004(3) 0.001(2) 0.003(2) -0.003(2)
C15 0.009(3) 0.004(2) 0.006(3) 0.002(2) -0.002(3) 0.000(2)
C16 0.008(3) 0.004(2) 0.012(4) 0.003(2) 0.004(3) -0.002(2)
C17 0.004(3) 0.007(2) 0.007(3) 0.001(2) 0.001(3) -0.005(2)
O171 0.012(2) 0.0113(19) 0.008(3) -0.0034(18) -0.004(2) 0.0045(17)
O172 0.0036(18) 0.0068(16) 0.014(3) 0.0026(17) -0.001(2) 0.0000(14)
C18 0.014(3) 0.014(3) 0.006(3) 0.001(2) 0.003(3) -0.003(3)
O181 0.014(2) 0.0077(19) 0.009(3) -0.0051(17) -0.006(2) 0.0060(17)
O182 0.033(3) 0.024(2) 0.022(3) -0.015(2) -0.019(3) 0.015(2)
N21 0.0063(13) 0.0062(12) 0.0064(13) -0.0016(9) -0.0003(9) 0.0000(9)
C22 0.002(2) 0.009(3) 0.016(3) -0.002(2) -0.002(3) 0.001(2)
N23 0.011(3) 0.005(2) 0.010(3) -0.002(2) 0.001(2) 0.0009(19)
C24 0.005(3) 0.008(2) 0.010(3) -0.002(2) 0.000(3) -0.002(2)
C25 0.007(3) 0.008(2) 0.004(3) 0.000(2) -0.003(2) 0.002(2)
C26 0.008(3) 0.008(2) 0.004(3) -0.002(2) -0.001(3) 0.004(2)
C27 0.008(3) 0.011(3) 0.005(3) -0.003(2) -0.004(3) -0.003(2)
O271 0.0081(11) 0.0091(10) 0.0080(11) 0.0009(9) -0.0007(10) 0.0004(8)
O272 0.005(2) 0.0081(17) 0.012(2) 0.0046(17) -0.0019(19) 0.0025(16)
C28 0.010(3) 0.006(2) 0.009(3) -0.005(2) 0.003(3) -0.001(2)
O281 0.0039(18) 0.0091(16) 0.016(3) 0.0036(18) 0.001(2) 0.0020(15)
O282 0.005(2) 0.0091(18) 0.015(2) -0.0007(17) -0.001(2) 0.0016(17)
O31 0.015(2) 0.0081(18) 0.009(2) 0.0013(18) -0.002(2) -0.0033(18)
C32 0.0073(15) 0.0076(14) 0.0079(15) -0.0001(9) 0.0005(10) 0.0011(9)
O33 0.012(2) 0.0060(18) 0.010(3) 0.0014(17) -0.004(2) -0.0041(16)
O34 0.018(2) 0.0093(17) 0.003(2) 0.0005(16) -0.001(2) -0.0022(18)
C35 0.003(3) 0.008(3) 0.013(3) -0.004(2) 0.001(3) 0.003(2)
O36 0.013(2) 0.0073(18) 0.007(2) 0.0021(17) -0.003(2) -0.0006(17)
O1W 0.012(2) 0.0099(17) 0.012(2) -0.0022(16) 0.0079(19) -0.0010(16)
O2W 0.013(2) 0.013(2) 0.012(2) -0.0064(18) 0.004(2) -0.0046(19)
O3W 0.011(2) 0.0147(19) 0.003(2) 0.0018(16) -0.0013(19) -0.0045(17)

loop_
_atom_type_symbol
_atom_type_description
_atom_type_scat_dispersion_real
_atom_type_scat_dispersion_imag
_atom_type_scat_source
C C 0.0033 0.0016 'International Tables Vol C Tables 4.2.6.8 and 6.1.1.4'
H H 0.0000 0.0000 'International Tables Vol C Tables 4.2.6.8 and 6.1.1.4'
N N 0.0061 0.0033 'International Tables Vol C Tables 4.2.6.8 and 6.1.1.4'
O O 0.0106 0.0060 'International Tables Vol C Tables 4.2.6.8 and 6.1.1.4'
Gd Gd -0.1653 3.9035 'International Tables Vol C Tables 4.2.6.8 and 6.1.1.4'

loop_
_geom_angle_atom_site_label_1
_geom_angle_atom_site_label_2
_geom_angle_atom_site_label_3
_geom_angle
_geom_angle_site_symmetry_1
_geom_angle_site_symmetry_3
O271 Gd1 O1W 113.17(13) . .
O271 Gd1 O171 127.17(16) . .
O1W Gd1 O171 72.81(14) . .
O271 Gd1 O2W 149.33(15) . .
O1W Gd1 O2W 73.45(13) . .
O171 Gd1 O2W 83.48(15) . .
O271 Gd1 O272 113.06(13) . 4_545
O1W Gd1 O272 133.06(13) . 4_545
O171 Gd1 O272 73.44(13) . 4_545
O2W Gd1 O272 71.18(13) . 4_545
O271 Gd1 O31 72.21(16) . .
O1W Gd1 O31 73.78(14) . .
O171 Gd1 O31 146.13(13) . .
O2W Gd1 O31 81.89(14) . .
O272 Gd1 O31 128.91(13) 4_545 .
O271 Gd1 O34 74.12(14) . .
O1W Gd1 O34 135.30(14) . .
O171 Gd1 O34 139.94(14) . .
O2W Gd1 O34 80.84(14) . .
O272 Gd1 O34 66.64(14) 4_545 .
O31 Gd1 O34 66.77(13) . .
O271 Gd1 N11 72.92(16) . .
O1W Gd1 N11 125.68(14) . .
O171 Gd1 N11 64.32(14) . .
O2W Gd1 N11 129.28(15) . .
O272 Gd1 N11 62.88(14) 4_545 .
O31 Gd1 N11 144.78(15) . .
O34 Gd1 N11 98.93(14) . .
O271 Gd1 N21 63.54(13) . .
O1W Gd1 N21 68.90(13) . .
O171 Gd1 N21 72.08(15) . .
O2W Gd1 N21 139.61(13) . .
O272 Gd1 N21 127.90(15) 4_545 .
O31 Gd1 N21 100.77(14) . .
O34 Gd1 N21 137.60(14) . .
N11 Gd1 N21 67.36(14) . .
O282 Gd2 O281 136.97(13) 4_545 1_565
O282 Gd2 O33 88.46(14) 4_545 2_755
O281 Gd2 O33 79.66(14) 1_565 2_755
O282 Gd2 O3W 76.60(14) 4_545 .
O281 Gd2 O3W 83.62(15) 1_565 .
O33 Gd2 O3W 135.77(14) 2_755 .
O282 Gd2 O36 139.54(15) 4_545 2_755
O281 Gd2 O36 72.11(15) 1_565 2_755
O33 Gd2 O36 67.30(14) 2_755 2_755
O3W Gd2 O36 143.07(14) . 2_755
O282 Gd2 O181 75.42(15) 4_545 .
O281 Gd2 O181 139.88(15) 1_565 .
O33 Gd2 O181 78.52(14) 2_755 .
O3W Gd2 O181 134.26(14) . .
O36 Gd2 O181 68.51(14) 2_755 .
O282 Gd2 O172 136.60(13) 4_545 4_445
O281 Gd2 O172 69.92(12) 1_565 4_445
O33 Gd2 O172 134.58(14) 2_755 4_445
O3W Gd2 O172 74.12(14) . 4_445
O36 Gd2 O172 71.62(13) 2_755 4_445
O181 Gd2 O172 103.83(14) . 4_445
O282 Gd2 N13 75.18(13) 4_545 .
O281 Gd2 N13 135.54(13) 1_565 .
O33 Gd2 N13 140.79(15) 2_755 .
O3W Gd2 N13 75.23(14) . .
O36 Gd2 N13 103.01(14) 2_755 .
O181 Gd2 N13 63.06(14) . .
O172 Gd2 N13 66.86(13) 4_445 .
O282 Gd2 N23 73.89(14) 4_545 1_565
O281 Gd2 N23 63.36(14) 1_565 1_565
O33 Gd2 N23 66.94(15) 2_755 1_565
O3W Gd2 N23 68.94(14) . 1_565
O36 Gd2 N23 120.01(14) 2_755 1_565
O181 Gd2 N23 133.74(14) . 1_565
O172 Gd2 N23 122.26(15) 4_445 1_565
N13 Gd2 N23 136.88(15) . 1_565
C12 N11 C16 116.5(5) . .
C12 N11 Gd1 125.5(4) . .
C16 N11 Gd1 114.4(4) . .
N13 C12 N11 125.7(6) . .
N13 C12 H12 117.1 . .
N11 C12 H12 117.1 . .
C14 N13 C12 116.3(5) . .
C14 N13 Gd2 116.4(4) . .
C12 N13 Gd2 127.2(4) . .
N13 C14 C15 122.5(5) . .
N13 C14 C18 117.3(5) . .
C15 C14 C18 120.1(5) . .
C16 C15 C14 116.3(5) . .
C16 C15 H15 121.9 . .
C14 C15 H15 121.9 . .
N11 C16 C15 122.4(5) . .
N11 C16 C17 116.7(6) . .
C15 C16 C17 120.7(6) . .
O172 C17 O171 126.8(5) . .
O172 C17 C16 117.6(5) . .
O171 C17 C16 115.5(5) . .
C17 O171 Gd1 126.9(3) . .
C17 O172 Gd2 136.1(4) . 4_545
O182 C18 O181 127.7(6) . .
O182 C18 C14 116.6(5) . .
O181 C18 C14 115.7(5) . .
C18 O181 Gd2 127.5(4) . .
C26 N21 C22 115.5(5) . .
C26 N21 Gd1 114.7(4) . .
C22 N21 Gd1 129.8(4) . .
N23 C22 N21 126.2(6) . .
N23 C22 H22 116.9 . .
N21 C22 H22 116.9 . .
C22 N23 C24 116.3(5) . .
C22 N23 Gd2 129.3(4) . 1_545
C24 N23 Gd2 114.2(4) . 1_545
N23 C24 C25 122.4(5) . .
N23 C24 C28 116.8(5) . .
C25 C24 C28 120.9(5) . .
C26 C25 C24 115.8(5) . .
C26 C25 H25 122.1 . .
C24 C25 H25 122.1 . .
N21 C26 C25 123.8(5) . .
N21 C26 C27 115.4(5) . .
C25 C26 C27 120.8(5) . .
O272 C27 O271 125.8(5) . .
O272 C27 C26 116.0(5) . .
O271 C27 C26 118.2(5) . .
C27 O271 Gd1 127.3(4) . .
C27 O272 Gd1 145.4(4) . 4_445
O282 C28 O281 126.3(6) . .
O282 C28 C24 117.0(5) . .
O281 C28 C24 116.7(5) . .
C28 O281 Gd2 128.9(4) . 1_545
C28 O282 Gd2 154.9(4) . 4_445
C32 O31 Gd1 119.7(4) . .
O31 C32 O33 127.1(5) . .
O31 C32 C35 116.8(5) . .
O33 C32 C35 116.1(5) . .
C32 O33 Gd2 120.3(3) . 2_754
C35 O34 Gd1 118.6(3) . .
O34 C35 O36 127.1(6) . .
O34 C35 C32 117.0(5) . .
O36 C35 C32 115.9(5) . .
C35 O36 Gd2 118.9(4) . 2_754
Gd1 O1W H11W 129.0 . .
Gd1 O1W H12W 109.3 . .
H11W O1W H12W 103.2 . .
Gd1 O2W H21W 127.2 . .
Gd1 O2W H22W 109.2 . .
H21W O2W H22W 100.3 . .
Gd2 O3W H31W 107.8 . .
Gd2 O3W H32W 134.6 . .
H31W O3W H32W 102.1 . .

loop_
_geom_bond_atom_site_label_1
_geom_bond_atom_site_label_2
_geom_bond_distance
_geom_bond_site_symmetry_2
Gd1 O271 2.386(4) .
Gd1 O1W 2.396(4) .
Gd1 O171 2.398(4) .
Gd1 O2W 2.413(4) .
Gd1 O272 2.420(4) 4_545
Gd1 O31 2.424(4) .
Gd1 O34 2.442(4) .
Gd1 N11 2.636(5) .
Gd1 N21 2.712(5) .
Gd2 O282 2.345(4) 4_545
Gd2 O281 2.397(4) 1_565
Gd2 O33 2.402(4) 2_755
Gd2 O3W 2.424(4) .
Gd2 O36 2.432(4) 2_755
Gd2 O181 2.446(4) .
Gd2 O172 2.468(4) 4_445
Gd2 N13 2.663(4) .
Gd2 N23 2.710(5) 1_565
N11 C12 1.333(7) .
N11 C16 1.345(8) .
C12 N13 1.331(7) .
C12 H12 0.9300 .
N13 C14 1.330(7) .
C14 C15 1.396(8) .
C14 C18 1.516(8) .
C15 C16 1.357(8) .
C15 H15 0.9300 .
C16 C17 1.535(8) .
C17 O172 1.240(7) .
C17 O171 1.268(7) .
O172 Gd2 2.468(4) 4_545
C18 O182 1.220(7) .
C18 O181 1.271(7) .
N21 C26 1.327(7) .
N21 C22 1.342(7) .
C22 N23 1.329(8) .
C22 H22 0.9300 .
N23 C24 1.339(7) .
N23 Gd2 2.710(5) 1_545
C24 C25 1.385(8) .
C24 C28 1.528(8) .
C25 C26 1.373(8) .
C25 H25 0.9300 .
C26 C27 1.524(8) .
C27 O272 1.256(7) .
C27 O271 1.259(7) .
O272 Gd1 2.420(4) 4_445
C28 O282 1.241(7) .
C28 O281 1.253(6) .
O281 Gd2 2.397(4) 1_545
O282 Gd2 2.345(4) 4_445
O31 C32 1.234(7) .
C32 O33 1.266(8) .
C32 C35 1.545(8) .
O33 Gd2 2.402(4) 2_754
O34 C35 1.244(7) .
C35 O36 1.287(7) .
O36 Gd2 2.432(4) 2_754
O1W H11W 0.8583 .
O1W H12W 0.8584 .
O2W H21W 0.8801 .
O2W H22W 0.8797 .
O3W H31W 0.8752 .
O3W H32W 0.8679 .

loop_
_geom_hbond_atom_site_label_D
_geom_hbond_atom_site_label_H
_geom_hbond_atom_site_label_A
_geom_hbond_distance_DH
_geom_hbond_distance_HA
_geom_hbond_distance_DA
_geom_hbond_angle_DHA
_geom_hbond_site_symmetry_A
O1W H11W O4W 0.86 1.98 2.832(5) 174.1 1_545
O1W H12W O182 0.86 1.83 2.684(6) 175.7 3_744
O2W H21W O181 0.88 1.97 2.814(6) 160.5 3_744
O2W H22W O271 0.88 1.90 2.744(5) 159.0 4_545
O3W H31W O171 0.88 1.83 2.676(6) 162.7 4_445
O3W H32W O4W 0.87 1.92 2.765(6) 165.4 .
